data_1101123
loop_
_publ_author_name
'Francisco Hueso-Ure\~na'
'Sonia B. Jim\'enez-Pulido'
'Miguel N. Moreno-Carretero'
'Miguel Quir\'os'
'Juan M. Salas'

_publ_section_title
;
 Synthesis and structural studies on 1:1 metal complexes with
 1,3-dimethyllumazine and 1,3,6,7-tetramethyllumazine. Crystal
 structure of two dichloro copper(II) and mercury(II) compounds
 and a polymeric chloro-nitrato bridged-mercury(II) complex.
;
_journal_name_full Polyhedron
_journal_page_first 3409
_journal_page_last 3418
_journal_paper_doi 10.1016/S0277-5387(98)00122-3
_journal_volume 17
_journal_year 1998
_chemical_formula_sum 'C10 H16 Cl2 Cu N4 O4'
_chemical_formula_weight 390.71
_space_group_IT_number 61
_symmetry_cell_setting orthorhombic
_symmetry_space_group_name_Hall '-P 2ac 2ab'
_symmetry_space_group_name_H-M 'P b c a'
_cell_angle_alpha 90.00
_cell_angle_beta 90.00
_cell_angle_gamma 90.00
_cell_formula_units_Z 8
_cell_length_a 14.0450(10)
_cell_length_b 11.7490(7)
_cell_length_c 19.701(2)
_cell_measurement_temperature 293(2)
_cell_volume 3251.0(4)
_diffrn_ambient_temperature 293(2)
_exptl_crystal_density_diffrn 1.597
_refine_ls_R_factor_obs 0.0415
_refine_ls_wR_factor_obs 0.0967
_cod_depositor_comments
;
The following automatic conversions were performed:
'_symmetry_cell_setting' value 'Orthorhombic' changed to 'orthorhombic'
according to '/home/saulius/struct/CIF-dictionaries/cif_core.dic'
dictionary named 'cif_core.dic' version 2.4.1 from 2010-06-29.

Automatic conversion script
Id: cif_fix_enum 1527 2010-12-29 10:47:43Z saulius 
;
_cod_database_code 1101123

loop_
_symmetry_equiv_pos_as_xyz
'x, y, z'
'-x+1/2, -y, z+1/2'
'-x, y+1/2, -z+1/2'
'x+1/2, -y+1/2, -z'
'-x, -y, -z'
'x-1/2, y, -z-1/2'
'x, -y-1/2, z-1/2'
'-x-1/2, y-1/2, z'

loop_
_atom_site_aniso_label
_atom_site_aniso_U_11
_atom_site_aniso_U_22
_atom_site_aniso_U_33
_atom_site_aniso_U_23
_atom_site_aniso_U_13
_atom_site_aniso_U_12
Cu 0.0434(3) 0.0302(3) 0.0426(3) -0.0042(2) -0.0030(2) -0.0006(2)
Cl1 0.0498(6) 0.0384(6) 0.0602(7) 0.0072(5) -0.0074(5) -0.0001(5)
Cl2 0.0720(8) 0.0410(6) 0.0487(6) 0.0025(5) -0.0090(6) -0.0011(6)
N1 0.043(2) 0.050(2) 0.036(2) -0.008(2) 0.003(2) -0.005(2)
C1 0.069(3) 0.066(3) 0.053(3) -0.026(3) 0.011(3) -0.015(3)
C1A 0.043(2) 0.039(2) 0.033(2) 0.002(2) -0.003(2) 0.001(2)
C2 0.051(3) 0.051(3) 0.036(2) -0.004(2) 0.005(2) 0.000(2)
O2 0.060(2) 0.084(3) 0.060(2) -0.026(2) 0.020(2) -0.009(2)
N3 0.041(2) 0.047(2) 0.036(2) -0.002(2) 0.007(2) -0.006(2)
C3 0.051(3) 0.064(3) 0.061(3) -0.007(3) 0.015(2) -0.014(2)
C4 0.039(2) 0.037(2) 0.038(2) 0.004(2) 0.001(2) 0.003(2)
O4 0.043(2) 0.047(2) 0.049(2) -0.011(2) 0.0018(14) -0.0067(14)
C4A 0.037(2) 0.035(2) 0.032(2) 0.001(2) 0.000(2) 0.001(2)
N5 0.039(2) 0.032(2) 0.033(2) 0.0002(14) 0.0020(15) 0.0004(15)
C6 0.035(2) 0.035(2) 0.042(2) 0.001(2) 0.000(2) 0.000(2)
C61 0.047(3) 0.045(3) 0.061(3) -0.009(2) 0.011(2) -0.007(2)
C7 0.039(2) 0.040(2) 0.042(2) 0.002(2) -0.002(2) -0.001(2)
C71 0.049(3) 0.053(3) 0.066(3) -0.013(3) 0.004(2) -0.011(2)
N8 0.040(2) 0.041(2) 0.040(2) -0.002(2) -0.006(2) -0.003(2)
O1W 0.082(3) 0.033(2) 0.095(3) -0.010(2) -0.044(2) 0.003(2)
O2W 0.063(2) 0.108(4) 0.076(3) 0.029(3) -0.004(2) -0.008(3)

loop_
_atom_site_label
_atom_site_type_symbol
_atom_site_fract_x
_atom_site_fract_y
_atom_site_fract_z
_atom_site_U_iso_or_equiv
_atom_site_thermal_displace_type
_atom_site_occupancy
_atom_site_calc_flag
_atom_site_refinement_flags
_atom_site_disorder_group
Cu Cu 0.27716(4) 0.07978(4) -0.23434(3) 0.0387(2) Uani 1 d . .
Cl1 Cl 0.36499(8) -0.05462(9) -0.18047(6) 0.0495(3) Uani 1 d . .
Cl2 Cl 0.25613(9) 0.20382(10) -0.32076(6) 0.0539(3) Uani 1 d . .
N1 N 0.2425(2) 0.3605(3) -0.0302(2) 0.0430(9) Uani 1 d . .
C1 C 0.2690(4) 0.4548(5) 0.0147(3) 0.0626(14) Uani 1 d . .
H11 H 0.3321(10) 0.4800(19) 0.0036(11) 0.075 Uiso 1 d R .
H12 H 0.2674(22) 0.4294(8) 0.0610(3) 0.075 Uiso 1 d R .
H13 H 0.2250(14) 0.5166(11) 0.0088(12) 0.075 Uiso 1 d R .
C1A C 0.3052(3) 0.3227(3) -0.0796(2) 0.0381(10) Uani 1 d . .
C2 C 0.1519(3) 0.3187(4) -0.0250(2) 0.0459(11) Uani 1 d . .
O2 O 0.0951(2) 0.3533(3) 0.0166(2) 0.0679(10) Uani 1 d . .
N3 N 0.1255(2) 0.2304(3) -0.0690(2) 0.0415(8) Uani 1 d . .
C3 C 0.0260(3) 0.1903(5) -0.0649(3) 0.0584(13) Uani 1 d . .
H31 H -0.0166(3) 0.2538(6) -0.0695(16) 0.070 Uiso 1 d R .
H32 H 0.0157(7) 0.1543(24) -0.0217(7) 0.070 Uiso 1 d R .
H33 H 0.0141(7) 0.1365(21) -0.1006(11) 0.070 Uiso 1 d R .
C4 C 0.1818(3) 0.1893(4) -0.1210(2) 0.0381(10) Uani 1 d . .
O4 O 0.1544(2) 0.1152(3) -0.1605(2) 0.0463(7) Uani 1 d . .
C4A C 0.2770(3) 0.2385(3) -0.1242(2) 0.0347(9) Uani 1 d . .
N5 N 0.3348(2) 0.2031(3) -0.1743(2) 0.0345(7) Uani 1 d . .
C6 C 0.4209(3) 0.2493(4) -0.1800(2) 0.0374(9) Uani 1 d . .
C61 C 0.4848(3) 0.2115(4) -0.2357(2) 0.0513(12) Uani 1 d . .
H611 H 0.5433(9) 0.1834(24) -0.2169(3) 0.062 Uiso 1 d R .
H612 H 0.4981(17) 0.2747(7) -0.2651(9) 0.062 Uiso 1 d R .
H613 H 0.4544(9) 0.1521(18) -0.2612(10) 0.062 Uiso 1 d R .
C7 C 0.4490(3) 0.3336(4) -0.1325(2) 0.0405(10) Uani 1 d . .
C71 C 0.5457(3) 0.3856(4) -0.1362(3) 0.0562(13) Uani 1 d . .
H711 H 0.5492(8) 0.4339(21) -0.1755(9) 0.067 Uiso 1 d R .
H712 H 0.5930(4) 0.3268(5) -0.1396(16) 0.067 Uiso 1 d R .
H713 H 0.5571(9) 0.4300(22) -0.0961(8) 0.067 Uiso 1 d R .
N8 N 0.3923(2) 0.3691(3) -0.0829(2) 0.0401(8) Uani 1 d . .
O1W O 0.2044(3) -0.0390(3) -0.2800(2) 0.0700(11) Uani 1 d D .
H11W H 0.1581(30) -0.0247(45) -0.3102(23) 0.084 Uiso 1 d D .
H12W H 0.2266(37) -0.1039(27) -0.2899(27) 0.084 Uiso 1 d D .
O2W O 0.0754(3) -0.0152(4) -0.3769(2) 0.0823(13) Uani 1 d D .
H22W H 0.0173(21) -0.0135(57) -0.3624(29) 0.099 Uiso 1 d D .
H21W H 0.0816(40) 0.0283(47) -0.4118(22) 0.099 Uiso 1 d D .

loop_
_geom_bond_atom_site_label_1
_geom_bond_atom_site_label_2
_geom_bond_distance
_geom_bond_site_symmetry_2
_geom_bond_publ_flag
Cu O1W 1.950(3) . ?
Cu N5 2.038(3) . ?
Cu Cl2 2.2605(13) . ?
Cu Cl1 2.2675(12) . ?
Cu O4 2.294(3) . ?
Cl1 H22W 2.35(2) 6_655 ?
Cl2 H12W 2.35(3) 8_665 ?
N1 C2 1.368(6) . ?
N1 C1A 1.386(5) . ?
N1 C1 1.465(6) . ?
C1A N8 1.341(5) . ?
C1A C4A 1.380(6) . ?
C2 O2 1.214(5) . ?
C2 N3 1.402(5) . ?
O2 H21W 1.99(2) 7_566 ?
N3 C4 1.381(5) . ?
N3 C3 1.478(5) . ?
C4 O4 1.229(5) . ?
C4 C4A 1.458(6) . ?
C4A N5 1.344(5) . ?
N5 C6 1.330(5) . ?
C6 C7 1.419(6) . ?
C6 C61 1.486(6) . ?
C7 N8 1.328(5) . ?
C7 C71 1.491(6) . ?
O1W O2W 2.648(5) . ?
O1W Cl2 3.175(4) 8_655 ?
O2W O2 2.844(5) 7_565 ?
O2W Cl1 3.198(4) 6 ?
